data_4319409
loop_
_publ_author_name
'Rodolphe Cl\'erac'
'F. Albert Cotton'
'Lee M. Daniels'
'Kim R. Dunbar'
'Carlos A. Murillo'
'Xiaoping Wang'

_publ_section_title
;
 Tuning the Metal-Metal Bonds in the Linear Tricobalt Compound
 Co3(dpa)4Cl2: Bond-Stretch and Spin-State Isomers
;
_journal_name_full 'Inorganic Chemistry'
_journal_page_first 1256
_journal_page_last 1264
_journal_paper_doi 10.1021/ic001068i
_journal_volume 40
_journal_year 2001
_chemical_compound_source synthesis
_chemical_formula_structural '[u-Co3dpa4Cl2][s-Co3dpa4Cl2].3.5Tol.Hex'
_chemical_formula_sum 'C55.25 H53 Cl2 Co3 N12'
_chemical_formula_weight 1132.79
_chemical_name_systematic
; 
 ? 
;
_space_group_IT_number 2
_symmetry_cell_setting triclinic
_symmetry_space_group_name_Hall '-P 1'
_symmetry_space_group_name_H-M 'P -1'
_atom_sites_solution_hydrogens geom
_atom_sites_solution_primary direct
_atom_sites_solution_secondary difmap
_audit_creation_method SHELXL
_cell_angle_alpha 80.925(2)
_cell_angle_beta 81.633(2)
_cell_angle_gamma 63.389(2)
_cell_formula_units_Z 4
_cell_length_a 16.774(2)
_cell_length_b 17.913(2)
_cell_length_c 19.195(2)
_cell_measurement_reflns_used 5488
_cell_measurement_temperature 110(2)
_cell_measurement_theta_max 27.458
_cell_measurement_theta_min 2.356
_cell_volume 5073.7(10)
_computing_cell_refinement SAINT
_computing_data_collection SMART
_computing_data_reduction SAINT
_computing_structure_refinement 'SHELXL-93 (Sheldrick, 1993)'
_computing_structure_solution 'SHELXS-86 (Sheldrick, 1990)'
_diffrn_ambient_temperature 110(2)
_diffrn_measurement_device 'Bruker SMART 1000'
_diffrn_measurement_method '\w scans'
_diffrn_radiation_monochromator graphite
_diffrn_radiation_source 'normal-focus sealed tube'
_diffrn_radiation_type MoK\a
_diffrn_radiation_wavelength 0.71073
_diffrn_reflns_av_R_equivalents 0.0190
_diffrn_reflns_av_sigmaI/netI 0.0433
_diffrn_reflns_limit_h_max 19
_diffrn_reflns_limit_h_min -21
_diffrn_reflns_limit_k_max 22
_diffrn_reflns_limit_k_min -23
_diffrn_reflns_limit_l_max 24
_diffrn_reflns_limit_l_min -22
_diffrn_reflns_number 33389
_diffrn_reflns_theta_max 27.53
_diffrn_reflns_theta_min 1.58
_exptl_absorpt_coefficient_mu 1.127
_exptl_absorpt_correction_T_max 0.8131
_exptl_absorpt_correction_T_min 0.7380
_exptl_absorpt_correction_type multi-scan
_exptl_crystal_colour brown
_exptl_crystal_density_diffrn 1.483
_exptl_crystal_density_meas ?
_exptl_crystal_description plate
_exptl_crystal_F_000 2334
_exptl_crystal_size_max 0.41
_exptl_crystal_size_mid 0.36
_exptl_crystal_size_min 0.13
_refine_diff_density_max 1.179
_refine_diff_density_min -0.473
_refine_diff_density_rms 0.090
_refine_ls_extinction_method none
_refine_ls_goodness_of_fit_all 1.015
_refine_ls_goodness_of_fit_obs 1.058
_refine_ls_hydrogen_treatment noref
_refine_ls_matrix_type full
_refine_ls_number_parameters 1265
_refine_ls_number_reflns 22441
_refine_ls_number_restraints 2
_refine_ls_restrained_S_all 1.016
_refine_ls_restrained_S_obs 1.059
_refine_ls_R_factor_all 0.0718
_refine_ls_R_factor_obs 0.0474
_refine_ls_shift/esd_max -0.036
_refine_ls_shift/esd_mean 0.001
_refine_ls_structure_factor_coef Fsqd
_refine_ls_weighting_details 'w=1/[\s^2^(Fo^2^)+(0.0658P)^2^+6.4207P] where P=(Fo^2^+2Fc^2^)/3'
_refine_ls_weighting_scheme calc
_refine_ls_wR_factor_all 0.1359
_refine_ls_wR_factor_obs 0.1193
_reflns_number_observed 16229
_reflns_number_total 22442
_reflns_observed_criterion >2sigma(I)
_cod_data_source_file ic001068i_12.cif
_cod_data_source_block s1u1.3.5C7H8at110K
_cod_depositor_comments
;
The following automatic conversions were performed:

'_exptl_crystal_density_meas' value 'not measured' was changed to '?'
- the value is perceived as not measured.

Automatic conversion script
Id: cif_fix_values 3008 2015-01-20 13:52:24Z robertas 

The following automatic conversions were performed:

'_refine_ls_weighting_scheme' value 'calc
w=1/[\s^2^(Fo^2^)+(0.0658P)^2^+6.4207P] where P=(Fo^2^+2Fc^2^)/3' was
changed to 'calc'. New tag '_refine_ls_weighting_details' was
created. The value of the new tag was set to
'w=1/[\s^2^(Fo^2^)+(0.0658P)^2^+6.4207P] where P=(Fo^2^+2Fc^2^)/3'.

Automatic conversion script
Id: cif_fix_values 3143 2015-03-26 13:38:13Z robertas 
;
_cod_database_code 4319409

loop_
_symmetry_equiv_pos_as_xyz
'x, y, z'
'-x, -y, -z'

loop_
_atom_site_aniso_label
_atom_site_aniso_U_11
_atom_site_aniso_U_22
_atom_site_aniso_U_33
_atom_site_aniso_U_23
_atom_site_aniso_U_13
_atom_site_aniso_U_12
Co1 0.0262(2) 0.0284(2) 0.0156(2) -0.0047(2) 0.0025(2) -0.0132(2)
Co2 0.0207(2) 0.0216(2) 0.0147(2) -0.0039(2) 0.0005(2) -0.0096(2)
Co3 0.0227(2) 0.0212(2) 0.0192(2) -0.0052(2) -0.0031(2) -0.0077(2)
Cl1 0.0440(5) 0.0463(5) 0.0193(4) -0.0045(4) 0.0081(4) -0.0240(4)
Cl2 0.0289(4) 0.0277(4) 0.0216(4) -0.0018(3) 0.0007(3) -0.0155(3)
N1 0.0318(15) 0.0275(14) 0.0168(13) -0.0004(11) -0.0015(11) -0.0159(12)
N2 0.0257(14) 0.0228(14) 0.0194(13) -0.0012(11) -0.0008(11) -0.0113(11)
N3 0.0264(14) 0.0262(14) 0.0204(14) -0.0071(11) 0.0011(11) -0.0146(11)
N4 0.0248(14) 0.0267(14) 0.0213(14) -0.0058(11) 0.0045(11) -0.0125(11)
N5 0.0212(13) 0.0235(13) 0.0179(13) -0.0048(10) 0.0008(10) -0.0102(11)
N6 0.0197(13) 0.0205(13) 0.0209(13) -0.0019(10) -0.0020(10) -0.0079(10)
N7 0.033(2) 0.034(2) 0.0165(14) -0.0048(11) 0.0002(11) -0.0148(13)
N8 0.0248(14) 0.0267(14) 0.0173(13) -0.0054(11) 0.0000(11) -0.0108(11)
N9 0.0220(13) 0.0248(14) 0.0237(14) -0.0030(11) -0.0012(11) -0.0097(11)
N10 0.0258(14) 0.032(2) 0.0207(14) -0.0085(11) 0.0028(11) -0.0146(12)
N11 0.0217(13) 0.0222(13) 0.0212(14) -0.0046(11) 0.0012(11) -0.0095(11)
N12 0.0241(13) 0.0210(13) 0.0212(13) -0.0050(10) 0.0003(11) -0.0121(11)
C1 0.042(2) 0.036(2) 0.023(2) 0.0004(15) -0.0002(15) -0.022(2)
C2 0.056(2) 0.034(2) 0.029(2) -0.002(2) 0.000(2) -0.026(2)
C3 0.048(2) 0.026(2) 0.032(2) -0.0034(15) -0.003(2) -0.015(2)
C4 0.035(2) 0.029(2) 0.025(2) -0.0038(14) 0.0010(14) -0.0131(15)
C5 0.031(2) 0.026(2) 0.016(2) 0.0001(12) -0.0036(13) -0.0130(14)
C6 0.026(2) 0.023(2) 0.021(2) -0.0073(12) -0.0008(13) -0.0103(13)
C7 0.030(2) 0.027(2) 0.028(2) -0.0059(14) -0.0055(14) -0.0084(14)
C8 0.027(2) 0.031(2) 0.043(2) -0.013(2) -0.009(2) -0.0079(15)
C9 0.025(2) 0.038(2) 0.043(2) -0.014(2) 0.000(2) -0.017(2)
C10 0.030(2) 0.033(2) 0.029(2) -0.0099(14) 0.0017(14) -0.0197(15)
C11 0.025(2) 0.030(2) 0.029(2) -0.0053(14) 0.0088(14) -0.0133(14)
C12 0.022(2) 0.034(2) 0.040(2) -0.007(2) 0.0063(15) -0.0138(14)
C13 0.024(2) 0.023(2) 0.041(2) -0.0050(15) -0.0051(15) -0.0106(14)
C14 0.023(2) 0.023(2) 0.025(2) -0.0053(13) 0.0005(13) -0.0101(13)
C15 0.024(2) 0.0178(15) 0.021(2) -0.0032(12) 0.0004(12) -0.0104(12)
C16 0.0194(14) 0.022(2) 0.0172(15) -0.0011(12) -0.0011(12) -0.0085(12)
C17 0.021(2) 0.023(2) 0.023(2) -0.0038(13) -0.0009(12) -0.0089(13)
C18 0.026(2) 0.025(2) 0.025(2) -0.0065(13) -0.0052(13) -0.0086(13)
C19 0.027(2) 0.030(2) 0.021(2) -0.0078(13) 0.0031(13) -0.0090(14)
C20 0.0199(15) 0.030(2) 0.020(2) -0.0049(13) 0.0025(12) -0.0104(13)
C21 0.053(2) 0.041(2) 0.019(2) -0.0022(15) -0.001(2) -0.026(2)
C22 0.067(3) 0.055(3) 0.028(2) 0.009(2) -0.021(2) -0.032(2)
C23 0.061(3) 0.059(3) 0.034(2) 0.006(2) -0.021(2) -0.036(2)
C24 0.041(2) 0.044(2) 0.031(2) -0.003(2) -0.008(2) -0.024(2)
C25 0.031(2) 0.030(2) 0.017(2) -0.0055(13) 0.0005(13) -0.0128(14)
C26 0.023(2) 0.026(2) 0.024(2) -0.0045(13) -0.0016(13) -0.0115(13)
C27 0.043(2) 0.035(2) 0.025(2) -0.0079(15) -0.005(2) -0.019(2)
C28 0.044(2) 0.032(2) 0.039(2) -0.011(2) -0.008(2) -0.017(2)
C29 0.039(2) 0.028(2) 0.038(2) 0.000(2) -0.009(2) -0.016(2)
C30 0.028(2) 0.030(2) 0.028(2) 0.0010(14) -0.0039(14) -0.0122(15)
C31 0.033(2) 0.042(2) 0.023(2) -0.0127(15) 0.0049(14) -0.019(2)
C32 0.035(2) 0.049(2) 0.030(2) -0.021(2) 0.009(2) -0.021(2)
C33 0.033(2) 0.035(2) 0.045(2) -0.022(2) 0.007(2) -0.015(2)
C34 0.030(2) 0.030(2) 0.034(2) -0.0113(15) 0.0029(15) -0.0132(15)
C35 0.023(2) 0.028(2) 0.028(2) -0.0116(14) 0.0036(13) -0.0143(13)
C36 0.024(2) 0.0179(15) 0.026(2) -0.0050(12) -0.0014(13) -0.0101(12)
C37 0.024(2) 0.021(2) 0.029(2) -0.0035(13) 0.0019(13) -0.0111(13)
C38 0.026(2) 0.019(2) 0.034(2) 0.0013(13) -0.0072(14) -0.0104(13)
C39 0.031(2) 0.026(2) 0.029(2) 0.0005(14) -0.0074(14) -0.0154(14)
C40 0.028(2) 0.023(2) 0.020(2) -0.0041(12) -0.0004(13) -0.0138(13)
Co4 0.0185(2) 0.0169(2) 0.0186(2) -0.0024(2) -0.0009(2) -0.0080(2)
Co5 0.0163(2) 0.0172(2) 0.0173(2) -0.0036(2) 0.0009(2) -0.0079(2)
Co6 0.0182(2) 0.0220(2) 0.0192(2) -0.0046(2) 0.0005(2) -0.0102(2)
Cl3 0.0298(4) 0.0277(4) 0.0268(4) -0.0004(3) -0.0087(3) -0.0122(3)
Cl4 0.0262(4) 0.0355(4) 0.0253(4) -0.0063(3) -0.0057(3) -0.0146(3)
N15 0.0181(12) 0.0213(13) 0.0235(14) -0.0015(11) -0.0015(10) -0.0087(10)
N14 0.0172(12) 0.0194(13) 0.0204(13) -0.0040(10) 0.0000(10) -0.0083(10)
N13 0.0215(13) 0.0206(13) 0.0172(13) -0.0034(10) 0.0001(10) -0.0107(10)
N18 0.0196(13) 0.0231(13) 0.0194(13) -0.0039(10) -0.0012(10) -0.0091(11)
N17 0.0205(13) 0.0212(13) 0.0178(13) -0.0029(10) -0.0003(10) -0.0095(10)
N16 0.0202(13) 0.0183(13) 0.0251(14) -0.0039(10) -0.0001(11) -0.0096(10)
N21 0.0231(13) 0.0242(14) 0.0216(14) -0.0057(11) 0.0004(11) -0.0141(11)
N20 0.0191(12) 0.0201(13) 0.0215(13) -0.0050(10) 0.0023(10) -0.0087(10)
N19 0.0191(13) 0.0207(13) 0.0232(14) -0.0027(10) -0.0008(10) -0.0090(10)
N24 0.0179(13) 0.0273(14) 0.0260(14) -0.0088(11) 0.0024(11) -0.0120(11)
N23 0.0220(13) 0.0208(13) 0.0217(13) -0.0047(10) 0.0022(10) -0.0119(11)
N22 0.0245(13) 0.0214(13) 0.0212(14) -0.0023(11) 0.0009(11) -0.0110(11)
C50 0.021(2) 0.030(2) 0.033(2) 0.0009(14) -0.0045(14) -0.0136(14)
C49 0.019(2) 0.029(2) 0.041(2) 0.0013(15) -0.0020(14) -0.0113(14)
C48 0.021(2) 0.024(2) 0.040(2) -0.0070(15) 0.0094(14) -0.0092(13)
C47 0.026(2) 0.021(2) 0.029(2) -0.0059(13) 0.0042(13) -0.0111(13)
C46 0.0214(15) 0.0164(14) 0.023(2) 0.0001(12) 0.0002(12) -0.0092(12)
C45 0.0196(14) 0.0213(15) 0.0157(14) -0.0032(12) 0.0026(11) -0.0093(12)
C44 0.0217(15) 0.022(2) 0.023(2) -0.0037(12) 0.0013(12) -0.0092(12)
C43 0.027(2) 0.020(2) 0.026(2) -0.0060(13) 0.0032(13) -0.0108(13)
C42 0.027(2) 0.028(2) 0.025(2) -0.0072(13) 0.0000(13) -0.0158(14)
C41 0.022(2) 0.026(2) 0.023(2) -0.0038(13) -0.0027(13) -0.0115(13)
C60 0.022(2) 0.029(2) 0.023(2) -0.0013(13) -0.0035(13) -0.0083(13)
C59 0.031(2) 0.024(2) 0.034(2) 0.0041(14) -0.0084(15) -0.0082(14)
C58 0.036(2) 0.026(2) 0.038(2) 0.0050(15) -0.006(2) -0.017(2)
C57 0.028(2) 0.026(2) 0.031(2) 0.0018(14) -0.0052(14) -0.0151(14)
C56 0.0213(15) 0.023(2) 0.0171(15) -0.0032(12) 0.0006(12) -0.0092(12)
C55 0.0193(15) 0.0185(15) 0.029(2) -0.0049(13) 0.0038(13) -0.0099(12)
C54 0.024(2) 0.036(2) 0.030(2) 0.0052(15) 0.0001(14) -0.0111(15)
C53 0.024(2) 0.048(2) 0.047(2) 0.010(2) 0.005(2) -0.013(2)
C52 0.018(2) 0.036(2) 0.047(2) 0.005(2) -0.002(2) -0.0092(14)
C51 0.022(2) 0.019(2) 0.034(2) -0.0016(13) -0.0043(14) -0.0069(13)
C70 0.028(2) 0.034(2) 0.025(2) -0.0072(14) 0.0002(13) -0.0195(15)
C69 0.038(2) 0.043(2) 0.022(2) -0.0100(15) 0.0051(15) -0.026(2)
C68 0.030(2) 0.034(2) 0.032(2) -0.017(2) 0.0126(15) -0.018(2)
C67 0.024(2) 0.025(2) 0.030(2) -0.0085(14) 0.0048(14) -0.0109(13)
C66 0.024(2) 0.021(2) 0.025(2) -0.0060(13) 0.0022(13) -0.0141(13)
C65 0.0173(14) 0.021(2) 0.027(2) -0.0042(13) 0.0027(12) -0.0102(12)
C64 0.024(2) 0.024(2) 0.032(2) -0.0075(14) 0.0006(14) -0.0125(13)
C63 0.025(2) 0.019(2) 0.042(2) -0.0064(14) 0.0038(15) -0.0097(13)
C62 0.028(2) 0.022(2) 0.036(2) 0.0029(14) -0.0011(15) -0.0101(14)
C61 0.023(2) 0.026(2) 0.027(2) -0.0009(13) -0.0004(13) -0.0117(13)
C80 0.025(2) 0.031(2) 0.032(2) -0.0100(15) -0.0019(14) -0.0142(14)
C79 0.029(2) 0.034(2) 0.046(2) -0.017(2) 0.004(2) -0.020(2)
C78 0.030(2) 0.028(2) 0.045(2) -0.012(2) 0.009(2) -0.0182(15)
C77 0.029(2) 0.027(2) 0.032(2) -0.0063(14) 0.0066(14) -0.0159(14)
C76 0.0186(14) 0.023(2) 0.023(2) -0.0069(12) 0.0038(12) -0.0099(12)
C75 0.022(2) 0.0164(15) 0.027(2) -0.0036(12) 0.0018(13) -0.0088(12)
C74 0.029(2) 0.031(2) 0.029(2) -0.0061(14) 0.0053(14) -0.0175(15)
C73 0.037(2) 0.036(2) 0.029(2) -0.006(2) 0.010(2) -0.021(2)
C72 0.043(2) 0.034(2) 0.020(2) -0.0030(14) 0.0046(15) -0.019(2)
C71 0.031(2) 0.026(2) 0.021(2) -0.0022(13) -0.0001(13) -0.0127(14)

loop_
_atom_site_label
_atom_site_type_symbol
_atom_site_fract_x
_atom_site_fract_y
_atom_site_fract_z
_atom_site_U_iso_or_equiv
_atom_site_thermal_displace_type
_atom_site_occupancy
_atom_site_calc_flag
_atom_site_refinement_flags
_atom_site_disorder_group
Co1 Co 0.06172(3) 0.72831(3) 0.08791(2) 0.02307(10) Uani 1 d . -1
Co2 Co -0.00506(3) 0.68348(3) 0.18909(2) 0.01879(10) Uani 1 d . -1
Co3 Co -0.07555(3) 0.63694(3) 0.29124(2) 0.02120(10) Uani 1 d . -1
Cl1 Cl 0.13218(6) 0.77459(6) -0.01715(4) 0.0359(2) Uani 1 d . -1
Cl2 Cl -0.14886(5) 0.58801(5) 0.39570(4) 0.0252(2) Uani 1 d . -1
N1 N -0.0185(2) 0.8440(2) 0.11185(14) 0.0246(6) Uani 1 d . -1
N2 N -0.1079(2) 0.7882(2) 0.18161(14) 0.0226(6) Uani 1 d . -1
N3 N -0.1910(2) 0.7277(2) 0.25368(14) 0.0229(6) Uani 1 d . -1
N4 N 0.1485(2) 0.7205(2) 0.15113(14) 0.0241(6) Uani 1 d . -1
N5 N 0.0437(2) 0.7281(2) 0.24564(13) 0.0206(5) Uani 1 d . -1
N6 N -0.0602(2) 0.7233(2) 0.33727(14) 0.0207(5) Uani 1 d . -1
N7 N -0.0337(2) 0.7293(2) 0.03803(14) 0.0277(6) Uani 1 d . -1
N8 N -0.0535(2) 0.6390(2) 0.13121(14) 0.0229(6) Uani 1 d . -1
N9 N -0.0723(2) 0.5537(2) 0.22917(14) 0.0237(6) Uani 1 d . -1
N10 N 0.1334(2) 0.6064(2) 0.07790(14) 0.0253(6) Uani 1 d . -1
N11 N 0.0982(2) 0.5790(2) 0.19679(14) 0.0218(6) Uani 1 d . -1
N12 N 0.0509(2) 0.5594(2) 0.31450(14) 0.0212(5) Uani 1 d . -1
C1 C 0.0017(3) 0.9094(2) 0.0884(2) 0.0325(8) Uani 1 d . -1
H1A H 0.0564(3) 0.8986(2) 0.0602(2) 0.039 Uiso 1 calc R -1
C2 C -0.0525(3) 0.9904(2) 0.1032(2) 0.0381(9) Uani 1 d . -1
H2A H -0.0368(3) 1.0348(2) 0.0843(2) 0.046 Uiso 1 calc R -1
C3 C -0.1315(3) 1.0059(2) 0.1468(2) 0.0358(8) Uani 1 d . -1
H3A H -0.1702(3) 1.0611(2) 0.1584(2) 0.043 Uiso 1 calc R -1
C4 C -0.1527(2) 0.9404(2) 0.1727(2) 0.0301(8) Uani 1 d . -1
H4A H -0.2058(2) 0.9502(2) 0.2029(2) 0.036 Uiso 1 calc R -1
C5 C -0.0956(2) 0.8582(2) 0.1545(2) 0.0243(7) Uani 1 d . -1
C6 C -0.1897(2) 0.7900(2) 0.2032(2) 0.0226(7) Uani 1 d . -1
C7 C -0.2694(2) 0.8486(2) 0.1726(2) 0.0289(7) Uani 1 d . -1
H7A H -0.2674(2) 0.8893(2) 0.1350(2) 0.035 Uiso 1 calc R -1
C8 C -0.3498(2) 0.8465(2) 0.1974(2) 0.0335(8) Uani 1 d . -1
H8A H -0.4037(2) 0.8861(2) 0.1777(2) 0.040 Uiso 1 calc R -1
C9 C -0.3507(2) 0.7855(2) 0.2516(2) 0.0335(8) Uani 1 d . -1
H9A H -0.4056(2) 0.7844(2) 0.2711(2) 0.040 Uiso 1 calc R -1
C10 C -0.2713(2) 0.7269(2) 0.2766(2) 0.0282(7) Uani 1 d . -1
H10A H -0.2725(2) 0.6835(2) 0.3117(2) 0.034 Uiso 1 calc R -1
C11 C 0.2331(2) 0.7070(2) 0.1251(2) 0.0286(7) Uani 1 d . -1
H11A H 0.2491(2) 0.7015(2) 0.0760(2) 0.034 Uiso 1 calc R -1
C12 C 0.2966(2) 0.7011(2) 0.1662(2) 0.0317(8) Uani 1 d . -1
H12A H 0.3548(2) 0.6924(2) 0.1457(2) 0.038 Uiso 1 calc R -1
C13 C 0.2741(2) 0.7080(2) 0.2383(2) 0.0287(7) Uani 1 d . -1
H13A H 0.3163(2) 0.7055(2) 0.2677(2) 0.034 Uiso 1 calc R -1
C14 C 0.1899(2) 0.7184(2) 0.2663(2) 0.0238(7) Uani 1 d . -1
H14A H 0.1745(2) 0.7215(2) 0.3157(2) 0.029 Uiso 1 calc R -1
C15 C 0.1265(2) 0.7246(2) 0.2224(2) 0.0204(6) Uani 1 d . -1
C16 C -0.0003(2) 0.7549(2) 0.3094(2) 0.0198(6) Uani 1 d . -1
C17 C 0.0088(2) 0.8139(2) 0.3445(2) 0.0228(7) Uani 1 d . -1
H17A H 0.0483(2) 0.8378(2) 0.3240(2) 0.027 Uiso 1 calc R -1
C18 C -0.0392(2) 0.8369(2) 0.4079(2) 0.0252(7) Uani 1 d . -1
H18A H -0.0316(2) 0.8753(2) 0.4322(2) 0.030 Uiso 1 calc R -1
C19 C -0.0992(2) 0.8039(2) 0.4366(2) 0.0272(7) Uani 1 d . -1
H19A H -0.1330(2) 0.8190(2) 0.4806(2) 0.033 Uiso 1 calc R -1
C20 C -0.1080(2) 0.7485(2) 0.3995(2) 0.0234(7) Uani 1 d . -1
H20A H -0.1499(2) 0.7268(2) 0.4185(2) 0.028 Uiso 1 calc R -1
C21 C -0.0598(3) 0.7794(2) -0.0224(2) 0.0361(9) Uani 1 d . -1
H21A H -0.0331(3) 0.8165(2) -0.0395(2) 0.043 Uiso 1 calc R -1
C22 C -0.1235(3) 0.7796(3) -0.0609(2) 0.0480(11) Uani 1 d . -1
H22A H -0.1404(3) 0.8159(3) -0.1034(2) 0.058 Uiso 1 calc R -1
C23 C -0.1621(3) 0.7248(3) -0.0353(2) 0.0474(11) Uani 1 d . -1
H23A H -0.2044(3) 0.7220(3) -0.0614(2) 0.057 Uiso 1 calc R -1
C24 C -0.1392(3) 0.6754(3) 0.0270(2) 0.0360(8) Uani 1 d . -1
H24A H -0.1663(3) 0.6389(3) 0.0449(2) 0.043 Uiso 1 calc R -1
C25 C -0.0746(2) 0.6788(2) 0.0651(2) 0.0259(7) Uani 1 d . -1
C26 C -0.0612(2) 0.5671(2) 0.1573(2) 0.0239(7) Uani 1 d . -1
C27 C -0.0505(3) 0.5045(2) 0.1149(2) 0.0329(8) Uani 1 d . -1
H27A H -0.0419(3) 0.5136(2) 0.0648(2) 0.039 Uiso 1 calc R -1
C28 C -0.0526(3) 0.4308(2) 0.1464(2) 0.0375(9) Uani 1 d . -1
H28A H -0.0459(3) 0.3888(2) 0.1184(2) 0.045 Uiso 1 calc R -1
C29 C -0.0646(3) 0.4184(2) 0.2200(2) 0.0345(8) Uani 1 d . -1
H29A H -0.0671(3) 0.3683(2) 0.2429(2) 0.041 Uiso 1 calc R -1
C30 C -0.0728(2) 0.4802(2) 0.2588(2) 0.0295(7) Uani 1 d . -1
H30A H -0.0791(2) 0.4708(2) 0.3090(2) 0.035 Uiso 1 calc R -1
C31 C 0.1699(2) 0.5796(2) 0.0135(2) 0.0314(8) Uani 1 d . -1
H31A H 0.1572(2) 0.6198(2) -0.0270(2) 0.038 Uiso 1 calc R -1
C32 C 0.2245(2) 0.4964(3) 0.0040(2) 0.0358(9) Uani 1 d . -1
H32A H 0.2492(2) 0.4798(3) -0.0420(2) 0.043 Uiso 1 calc R -1
C33 C 0.2426(3) 0.4376(2) 0.0633(2) 0.0368(9) Uani 1 d . -1
H33A H 0.2810(3) 0.3801(2) 0.0583(2) 0.044 Uiso 1 calc R -1
C34 C 0.2046(2) 0.4627(2) 0.1293(2) 0.0305(8) Uani 1 d . -1
H34A H 0.2166(2) 0.4226(2) 0.1699(2) 0.037 Uiso 1 calc R -1
C35 C 0.1479(2) 0.5481(2) 0.1362(2) 0.0246(7) Uani 1 d . -1
C36 C 0.1211(2) 0.5419(2) 0.2638(2) 0.0221(6) Uani 1 d . -1
C37 C 0.2099(2) 0.4969(2) 0.2829(2) 0.0246(7) Uani 1 d . -1
H37A H 0.2586(2) 0.4847(2) 0.2475(2) 0.029 Uiso 1 calc R -1
C38 C 0.2257(2) 0.4708(2) 0.3531(2) 0.0260(7) Uani 1 d . -1
H38A H 0.2854(2) 0.4413(2) 0.3662(2) 0.031 Uiso 1 calc R -1
C39 C 0.1539(2) 0.4877(2) 0.4048(2) 0.0272(7) Uani 1 d . -1
H39A H 0.1634(2) 0.4690(2) 0.4534(2) 0.033 Uiso 1 calc R -1
C40 C 0.0686(2) 0.5326(2) 0.3830(2) 0.0226(6) Uani 1 d . -1
H40A H 0.0195(2) 0.5455(2) 0.4181(2) 0.027 Uiso 1 calc R -1
Co4 Co 0.53457(3) 0.24293(2) 0.33873(2) 0.01786(9) Uani 1 d . -1
Co5 Co 0.62337(3) 0.21606(2) 0.43000(2) 0.01676(9) Uani 1 d . -1
Co6 Co 0.71633(3) 0.18221(3) 0.52019(2) 0.01914(10) Uani 1 d . -1
Cl3 Cl 0.43767(5) 0.27619(5) 0.24422(4) 0.0278(2) Uani 1 d . -1
Cl4 Cl 0.80994(5) 0.14641(5) 0.61645(4) 0.0278(2) Uani 1 d . -1
N15 N 0.8150(2) 0.1173(2) 0.45200(14) 0.0211(5) Uani 1 d . -1
N14 N 0.7076(2) 0.1164(2) 0.39017(13) 0.0188(5) Uani 1 d . -1
N13 N 0.5930(2) 0.1214(2) 0.33311(13) 0.0192(5) Uani 1 d . -1
N18 N 0.6901(2) 0.0833(2) 0.54706(14) 0.0207(5) Uani 1 d . -1
N17 N 0.5647(2) 0.1547(2) 0.48524(13) 0.0197(5) Uani 1 d . -1
N16 N 0.4469(2) 0.2271(2) 0.41512(14) 0.0207(5) Uani 1 d . -1
N21 N 0.6014(2) 0.2557(2) 0.57429(14) 0.0214(5) Uani 1 d . -1
N20 N 0.5378(2) 0.3155(2) 0.46882(14) 0.0203(5) Uani 1 d . -1
N19 N 0.4893(2) 0.3612(2) 0.35702(14) 0.0210(5) Uani 1 d . -1
N24 N 0.7331(2) 0.2841(2) 0.47873(14) 0.0227(6) Uani 1 d . -1
N23 N 0.6827(2) 0.2767(2) 0.37551(14) 0.0207(5) Uani 1 d . -1
N22 N 0.6353(2) 0.2539(2) 0.27744(14) 0.0223(6) Uani 1 d . -1
C50 C 0.9006(2) 0.1018(2) 0.4579(2) 0.0269(7) Uani 1 d . -1
H50A H 0.9128(2) 0.1215(2) 0.4963(2) 0.032 Uiso 1 calc R -1
C49 C 0.9711(2) 0.0587(2) 0.4106(2) 0.0296(8) Uani 1 d . -1
H49A H 1.0305(2) 0.0480(2) 0.4169(2) 0.036 Uiso 1 calc R -1
C48 C 0.9529(2) 0.0314(2) 0.3537(2) 0.0294(8) Uani 1 d . -1
H48A H 1.0001(2) 0.0015(2) 0.3205(2) 0.035 Uiso 1 calc R -1
C47 C 0.8664(2) 0.0479(2) 0.3456(2) 0.0252(7) Uani 1 d . -1
H47A H 0.8534(2) 0.0303(2) 0.3062(2) 0.030 Uiso 1 calc R -1
C46 C 0.7967(2) 0.0909(2) 0.3958(2) 0.0204(6) Uani 1 d . -1
C45 C 0.6755(2) 0.0738(2) 0.3576(2) 0.0190(6) Uani 1 d . -1
C44 C 0.7173(2) -0.0141(2) 0.3547(2) 0.0223(6) Uani 1 d . -1
H44A H 0.7754(2) -0.0468(2) 0.3704(2) 0.027 Uiso 1 calc R -1
C43 C 0.6738(2) -0.0521(2) 0.3291(2) 0.0243(7) Uani 1 d . -1
H43A H 0.7016(2) -0.1111(2) 0.3271(2) 0.029 Uiso 1 calc R -1
C42 C 0.5882(2) -0.0030(2) 0.3060(2) 0.0249(7) Uani 1 d . -1
H42A H 0.5568(2) -0.0280(2) 0.2885(2) 0.030 Uiso 1 calc R -1
C41 C 0.5509(2) 0.0822(2) 0.3093(2) 0.0231(7) Uani 1 d . -1
H41A H 0.4926(2) 0.1153(2) 0.2940(2) 0.028 Uiso 1 calc R -1
C60 C 0.7495(2) 0.0109(2) 0.5798(2) 0.0258(7) Uani 1 d . -1
H60A H 0.8041(2) 0.0086(2) 0.5906(2) 0.031 Uiso 1 calc R -1
C59 C 0.7347(2) -0.0597(2) 0.5981(2) 0.0313(8) Uani 1 d . -1
H59A H 0.7785(2) -0.1097(2) 0.6202(2) 0.038 Uiso 1 calc R -1
C58 C 0.6538(2) -0.0559(2) 0.5834(2) 0.0332(8) Uani 1 d . -1
H58A H 0.6406(2) -0.1028(2) 0.5971(2) 0.040 Uiso 1 calc R -1
C57 C 0.5936(2) 0.0160(2) 0.5491(2) 0.0273(7) Uani 1 d . -1
H57A H 0.5383(2) 0.0192(2) 0.5390(2) 0.033 Uiso 1 calc R -1
C56 C 0.6134(2) 0.0855(2) 0.5287(2) 0.0209(6) Uani 1 d . -1
C55 C 0.4756(2) 0.1832(2) 0.4783(2) 0.0218(6) Uani 1 d . -1
C54 C 0.4142(2) 0.1760(2) 0.5345(2) 0.0320(8) Uani 1 d . -1
H54A H 0.4348(2) 0.1444(2) 0.5782(2) 0.038 Uiso 1 calc R -1
C53 C 0.3248(2) 0.2151(3) 0.5255(2) 0.0436(10) Uani 1 d . -1
H53A H 0.2827(2) 0.2118(3) 0.5633(2) 0.052 Uiso 1 calc R -1
C52 C 0.2953(2) 0.2596(2) 0.4610(2) 0.0357(9) Uani 1 d . -1
H52A H 0.2334(2) 0.2862(2) 0.4539(2) 0.043 Uiso 1 calc R -1
C51 C 0.3579(2) 0.2644(2) 0.4077(2) 0.0259(7) Uani 1 d . -1
H51A H 0.3377(2) 0.2952(2) 0.3636(2) 0.031 Uiso 1 calc R -1
C70 C 0.5948(2) 0.2460(2) 0.6462(2) 0.0264(7) Uani 1 d . -1
H70A H 0.6440(2) 0.2034(2) 0.6697(2) 0.032 Uiso 1 calc R -1
C69 C 0.5195(2) 0.2956(2) 0.6868(2) 0.0311(8) Uani 1 d . -1
H69A H 0.5185(2) 0.2891(2) 0.7370(2) 0.037 Uiso 1 calc R -1
C68 C 0.4459(2) 0.3549(2) 0.6531(2) 0.0307(8) Uani 1 d . -1
H68A H 0.3934(2) 0.3892(2) 0.6800(2) 0.037 Uiso 1 calc R -1
C67 C 0.4493(2) 0.3638(2) 0.5804(2) 0.0267(7) Uani 1 d . -1
H67A H 0.3984(2) 0.4030(2) 0.5569(2) 0.032 Uiso 1 calc R -1
C66 C 0.5291(2) 0.3141(2) 0.5407(2) 0.0221(6) Uani 1 d . -1
C65 C 0.4902(2) 0.3821(2) 0.4222(2) 0.0215(6) Uani 1 d . -1
C64 C 0.4518(2) 0.4676(2) 0.4337(2) 0.0258(7) Uani 1 d . -1
H64A H 0.4474(2) 0.4826(2) 0.4799(2) 0.031 Uiso 1 calc R -1
C63 C 0.4210(2) 0.5291(2) 0.3788(2) 0.0292(7) Uani 1 d . -1
H63A H 0.3955(2) 0.5866(2) 0.3868(2) 0.035 Uiso 1 calc R -1
C62 C 0.4272(2) 0.5068(2) 0.3112(2) 0.0298(8) Uani 1 d . -1
H62A H 0.4091(2) 0.5484(2) 0.2719(2) 0.036 Uiso 1 calc R -1
C61 C 0.4605(2) 0.4228(2) 0.3028(2) 0.0253(7) Uani 1 d . -1
H61A H 0.4634(2) 0.4074(2) 0.2570(2) 0.030 Uiso 1 calc R -1
C80 C 0.7608(2) 0.3235(2) 0.5181(2) 0.0278(7) Uani 1 d . -1
H80A H 0.7703(2) 0.3025(2) 0.5663(2) 0.033 Uiso 1 calc R -1
C79 C 0.7757(2) 0.3926(2) 0.4910(2) 0.0332(8) Uani 1 d . -1
H79A H 0.7966(2) 0.4175(2) 0.5198(2) 0.040 Uiso 1 calc R -1
C78 C 0.7599(2) 0.4251(2) 0.4214(2) 0.0324(8) Uani 1 d . -1
H78A H 0.7698(2) 0.4726(2) 0.4017(2) 0.039 Uiso 1 calc R -1
C77 C 0.7297(2) 0.3873(2) 0.3812(2) 0.0283(7) Uani 1 d . -1
H77A H 0.7172(2) 0.4097(2) 0.3337(2) 0.034 Uiso 1 calc R -1
C76 C 0.7173(2) 0.3154(2) 0.4103(2) 0.0213(6) Uani 1 d . -1
C75 C 0.6950(2) 0.2717(2) 0.3042(2) 0.0219(6) Uani 1 d . -1
C74 C 0.7690(2) 0.2752(2) 0.2600(2) 0.0286(7) Uani 1 d . -1
H74A H 0.8105(2) 0.2878(2) 0.2787(2) 0.034 Uiso 1 calc R -1
C73 C 0.7809(3) 0.2607(2) 0.1903(2) 0.0333(8) Uani 1 d . -1
H73A H 0.8302(3) 0.2634(2) 0.1606(2) 0.040 Uiso 1 calc R -1
C72 C 0.7198(3) 0.2418(2) 0.1637(2) 0.0323(8) Uani 1 d . -1
H72A H 0.7267(3) 0.2313(2) 0.1157(2) 0.039 Uiso 1 calc R -1
C71 C 0.6491(2) 0.2387(2) 0.2087(2) 0.0263(7) Uani 1 d . -1
H71A H 0.6080(2) 0.2251(2) 0.1906(2) 0.032 Uiso 1 calc R -1
C1S C -0.4222(7) 0.6467(6) 0.1106(5) 0.056(2) Uiso 0.553(9) d P 1
C2S C -0.4345(6) 0.5810(7) 0.1258(6) 0.049(3) Uiso 0.553(9) d PD 1
C3S C -0.3701(7) 0.4992(8) 0.1726(6) 0.064(3) Uiso 0.553(9) d P 1
C4S C -0.2993(6) 0.5035(6) 0.1936(5) 0.051(2) Uiso 0.553(9) d P 1
C5S C -0.2931(5) 0.5839(5) 0.1753(4) 0.038(2) Uiso 0.553(9) d P 1
C6S C -0.3464(7) 0.6526(6) 0.1356(5) 0.048(3) Uiso 0.553(9) d PD 1
C7S C -0.4802(7) 0.7154(7) 0.0689(6) 0.076(3) Uiso 0.553(9) d PD 1
C1' C -0.3905(6) 0.6718(5) 0.1053(5) 0.068(4) Uiso 0.447(9) d PG 2
C2' C -0.4464(5) 0.6352(6) 0.0992(5) 0.061(4) Uiso 0.447(9) d PG 2
C3' C -0.4334(6) 0.5585(6) 0.1374(5) 0.051(4) Uiso 0.447(9) d PG 2
C4' C -0.3644(7) 0.5185(5) 0.1819(5) 0.075(5) Uiso 0.447(9) d PG 2
C5' C -0.3085(5) 0.5551(6) 0.1880(4) 0.063(4) Uiso 0.447(9) d PG 2
C6' C -0.3215(5) 0.6317(6) 0.1498(5) 0.033(2) Uiso 0.447(9) d PG 2
C7' C -0.4033(11) 0.7484(10) 0.0630(9) 0.091(5) Uiso 0.447(9) d P 2
C8S C 0.0190(4) 0.2508(3) 0.3675(3) 0.0350(13) Uiso 0.779(10) d P 1
C9S C 0.0581(5) 0.2016(4) 0.3094(4) 0.044(2) Uiso 0.779(10) d P 1
C10S C 0.1281(5) 0.2099(4) 0.2650(3) 0.044(2) Uiso 0.779(10) d P 1
C11S C 0.1586(5) 0.2687(5) 0.2800(4) 0.049(2) Uiso 0.779(10) d P 1
C12S C 0.1233(5) 0.3129(4) 0.3321(4) 0.035(2) Uiso 0.779(10) d P 1
C13S C 0.0528(4) 0.3083(3) 0.3797(3) 0.0300(14) Uiso 0.779(10) d P 1
C14S C 0.0091(3) 0.3606(3) 0.4420(3) 0.0351(14) Uiso 0.779(10) d P 1
C8' C 0.0961(12) 0.2076(8) 0.2775(8) 0.013(3) Uiso 0.221(10) d P 2
C9' C 0.0284(13) 0.2130(10) 0.3272(9) 0.023(4) Uiso 0.221(10) d P 2
C10' C -0.0163(21) 0.2568(17) 0.3879(16) 0.067(7) Uiso 0.221(10) d P 2
C11' C 0.0292(17) 0.3030(14) 0.3871(12) 0.040(6) Uiso 0.221(10) d P 2
C12' C 0.1012(16) 0.3187(13) 0.3464(12) 0.030(5) Uiso 0.221(10) d P 2
C13' C 0.1442(12) 0.2554(12) 0.2761(9) 0.023(4) Uiso 0.221(10) d P 2
C14' C 0.2116(21) 0.2625(19) 0.2371(17) 0.084(9) Uiso 0.221(10) d P 2
C15S C 0.1510(11) -0.0420(10) 0.1872(9) 0.129(5) Uiso 0.611(9) d P 1
C16S C 0.1777(10) -0.0118(9) 0.1139(9) 0.109(4) Uiso 0.611(9) d P 1
C17S C 0.2438(8) -0.0819(8) 0.0711(7) 0.091(4) Uiso 0.611(9) d P 1
C18S C 0.2790(8) -0.0509(8) -0.0046(7) 0.072(4) Uiso 0.611(9) d P 1
C19S C 0.3545(10) -0.1283(8) -0.0460(7) 0.101(4) Uiso 0.611(9) d P 1
C20S C 0.3849(9) -0.0895(9) -0.1087(8) 0.099(4) Uiso 0.611(9) d P 1
C15' C 0.3858(11) -0.0448(10) -0.0769(9) 0.075(5) Uiso 0.389(9) d P 2
C16' C 0.3087(10) -0.0105(9) -0.0259(8) 0.064(4) Uiso 0.389(9) d P 2
C17' C 0.2575(12) -0.0562(11) 0.0165(10) 0.062(5) Uiso 0.389(9) d P 2
C18' C 0.4129(15) -0.1384(14) -0.0822(12) 0.097(6) Uiso 0.389(9) d P 2
C19' C 0.1840(17) -0.0165(16) 0.0644(15) 0.120(8) Uiso 0.389(9) d P 2
C20' C 0.3101(12) -0.1453(11) -0.0031(10) 0.082(5) Uiso 0.389(9) d P 2
C21S C 0.4896(5) 0.4619(5) 0.0303(4) 0.039(2) Uiso 0.50 d P .
C22S C 0.4188(6) 0.5359(5) 0.0134(5) 0.0370(13) Uiso 0.50 d PD .
C23S C 0.4261(8) 0.5950(7) -0.0412(6) 0.065(3) Uiso 0.50 d P .
C24S C 0.5123(9) 0.5765(9) -0.0811(7) 0.064(3) Uiso 0.50 d P .
C25S C 0.5854(7) 0.4982(7) -0.0621(6) 0.059(2) Uiso 0.50 d P .
C26S C 0.5733(6) 0.4407(6) -0.0058(5) 0.0370(13) Uiso 0.50 d PD .
C27S C 0.4775(9) 0.3998(9) 0.0911(8) 0.075(4) Uiso 0.50 d PD .
C28S C 0.3870(12) 0.1463(11) 0.0838(10) 0.087(5) Uiso 0.40 d P 1
C29S C 0.3968(14) 0.0687(14) 0.0581(14) 0.095(6) Uiso 0.40 d P 1
C30S C 0.4001(11) 0.0058(12) 0.1079(9) 0.059(4) Uiso 0.40 d P 1
C31S C 0.3863(9) 0.0074(8) 0.1797(7) 0.057(3) Uiso 0.40 d P 1
C32S C 0.3720(9) 0.0849(9) 0.2087(9) 0.045(3) Uiso 0.40 d P 1
C33S C 0.3761(12) 0.1539(12) 0.1528(10) 0.080(5) Uiso 0.40 d P 1
C34S C 0.3885(13) -0.0634(13) 0.2379(11) 0.089(5) Uiso 0.40 d P 1
C28' C 0.4004(8) -0.0605(8) 0.1768(7) 0.092(3) Uiso 0.60 d P 2
C29' C 0.4179(9) -0.0239(9) 0.1104(7) 0.077(4) Uiso 0.60 d P 2
C30' C 0.4127(12) 0.0607(12) 0.1000(11) 0.131(6) Uiso 0.60 d P 2
C31' C 0.3837(10) 0.1089(10) 0.1613(9) 0.104(4) Uiso 0.60 d P 2
C32' C 0.3691(11) 0.0615(11) 0.2260(9) 0.102(6) Uiso 0.60 d P 2
C33' C 0.3738(9) -0.0123(10) 0.2331(7) 0.093(4) Uiso 0.60 d P 2
C34" C 0.3835(14) -0.1227(13) 0.1762(11) 0.074(5) Uiso 0.30 d P 2
C34' C 0.3975(25) 0.1073(25) 0.0229(21) 0.142(13) Uiso 0.30 d P 2

loop_
_atom_type_symbol
_atom_type_description
_atom_type_scat_dispersion_real
_atom_type_scat_dispersion_imag
_atom_type_scat_source
C C 0.0033 0.0016 'International Tables Vol C Tables 4.2.6.8 and 6.1.1.4'
H H 0.0000 0.0000 'International Tables Vol C Tables 4.2.6.8 and 6.1.1.4'
N N 0.0061 0.0033 'International Tables Vol C Tables 4.2.6.8 and 6.1.1.4'
Cl Cl 0.1484 0.1585 'International Tables Vol C Tables 4.2.6.8 and 6.1.1.4'
Co Co 0.3494 0.9721 'International Tables Vol C Tables 4.2.6.8 and 6.1.1.4'

loop_
_geom_angle_atom_site_label_1
_geom_angle_atom_site_label_2
_geom_angle_atom_site_label_3
_geom_angle
_geom_angle_site_symmetry_1
_geom_angle_site_symmetry_3
_geom_angle_publ_flag
Co1 Co2 Co3 178.70(3) . . y
Co2 Co1 Cl1 179.63(3) . . y
Co2 Co3 Cl2 179.27(3) . . y
N1 Co1 N4 90.13(11) . . y
N1 Co1 N7 89.66(12) . . y
N1 Co1 N10 170.98(11) . . y
N4 Co1 N7 170.97(12) . . y
N4 Co1 N10 88.80(11) . . y
N7 Co1 N10 89.99(12) . . y
N2 Co2 N5 89.76(11) . . y
N2 Co2 N8 90.25(11) . . y
N2 Co2 N11 179.68(12) . . y
N5 Co2 N8 179.32(12) . . y
N5 Co2 N11 89.93(11) . . y
N8 Co2 N11 90.06(11) . . y
N3 Co3 N6 90.03(10) . . y
N3 Co3 N9 91.99(10) . . y
N3 Co3 N12 168.35(11) . . y
N6 Co3 N9 168.03(11) . . y
N6 Co3 N12 85.68(10) . . y
N9 Co3 N12 90.05(10) . . y
N1 Co1 Cl1 93.92(8) . . y
N4 Co1 Cl1 94.72(8) . . y
N7 Co1 Cl1 94.30(9) . . y
N10 Co1 Cl1 95.10(9) . . y
N3 Co3 Cl2 95.14(8) . . y
N6 Co3 Cl2 96.62(8) . . y
N9 Co3 Cl2 94.95(8) . . y
N12 Co3 Cl2 96.12(8) . . y
N4 Co1 Co2 84.95(8) . . ?
N7 Co1 Co2 86.03(9) . . ?
N1 Co1 Co2 86.24(8) . . ?
N10 Co1 Co2 84.74(8) . . ?
N2 Co2 Co1 89.42(8) . . ?
N5 Co2 Co1 90.20(8) . . ?
N11 Co2 Co1 90.52(8) . . ?
N8 Co2 Co1 89.12(8) . . ?
N2 Co2 Co3 90.29(8) . . ?
N5 Co2 Co3 91.07(8) . . ?
N11 Co2 Co3 89.78(8) . . ?
N8 Co2 Co3 89.62(8) . . ?
N12 Co3 Co2 84.11(8) . . ?
N6 Co3 Co2 84.09(8) . . ?
N9 Co3 Co2 84.35(8) . . ?
N3 Co3 Co2 84.68(8) . . ?
C1 N1 C5 118.7(3) . . ?
C1 N1 Co1 121.9(2) . . ?
C5 N1 Co1 119.3(2) . . ?
C6 N2 C5 123.5(3) . . ?
C6 N2 Co2 118.6(2) . . ?
C5 N2 Co2 117.9(2) . . ?
C10 N3 C6 118.1(3) . . ?
C10 N3 Co3 121.2(2) . . ?
C6 N3 Co3 120.7(2) . . ?
C11 N4 C15 118.5(3) . . ?
C11 N4 Co1 120.4(2) . . ?
C15 N4 Co1 121.1(2) . . ?
C16 N5 C15 123.3(3) . . ?
C16 N5 Co2 119.6(2) . . ?
C15 N5 Co2 116.8(2) . . ?
C20 N6 C16 118.4(3) . . ?
C20 N6 Co3 119.2(2) . . ?
C16 N6 Co3 122.3(2) . . ?
C21 N7 C25 119.0(3) . . ?
C21 N7 Co1 121.2(3) . . ?
C25 N7 Co1 119.8(2) . . ?
C26 N8 C25 123.7(3) . . ?
C26 N8 Co2 117.8(2) . . ?
C25 N8 Co2 118.4(2) . . ?
C30 N9 C26 118.8(3) . . ?
C30 N9 Co3 120.1(2) . . ?
C26 N9 Co3 120.9(2) . . ?
C31 N10 C35 118.8(3) . . ?
C31 N10 Co1 120.6(2) . . ?
C35 N10 Co1 120.7(2) . . ?
C35 N11 C36 124.1(3) . . ?
C35 N11 Co2 118.5(2) . . ?
C36 N11 Co2 117.3(2) . . ?
C40 N12 C36 118.6(3) . . ?
C40 N12 Co3 119.5(2) . . ?
C36 N12 Co3 121.4(2) . . ?
N1 C1 C2 123.7(4) . . ?
C1 C2 C3 118.2(4) . . ?
C4 C3 C2 119.3(3) . . ?
C3 C4 C5 120.3(3) . . ?
N1 C5 N2 115.7(3) . . ?
N1 C5 C4 119.7(3) . . ?
N2 C5 C4 124.3(3) . . ?
N2 C6 N3 116.1(3) . . ?
N2 C6 C7 123.5(3) . . ?
N3 C6 C7 120.3(3) . . ?
C8 C7 C6 120.1(3) . . ?
C7 C8 C9 118.8(3) . . ?
C10 C9 C8 119.1(3) . . ?
N3 C10 C9 123.3(3) . . ?
N4 C11 C12 123.3(3) . . ?
C11 C12 C13 118.7(3) . . ?
C14 C13 C12 119.1(3) . . ?
C13 C14 C15 120.6(3) . . ?
N4 C15 N5 114.8(3) . . ?
N4 C15 C14 119.8(3) . . ?
N5 C15 C14 125.2(3) . . ?
N6 C16 N5 115.0(3) . . ?
N6 C16 C17 119.9(3) . . ?
N5 C16 C17 125.0(3) . . ?
C18 C17 C16 120.2(3) . . ?
C17 C18 C19 119.7(3) . . ?
C20 C19 C18 118.1(3) . . ?
N6 C20 C19 123.6(3) . . ?
N7 C21 C22 123.3(4) . . ?
C21 C22 C23 117.8(4) . . ?
C24 C23 C22 120.2(4) . . ?
C23 C24 C25 119.6(4) . . ?
N8 C25 N7 115.3(3) . . ?
N8 C25 C24 124.6(3) . . ?
N7 C25 C24 119.9(3) . . ?
N8 C26 N9 115.7(3) . . ?
N8 C26 C27 123.9(3) . . ?
N9 C26 C27 120.1(3) . . ?
C28 C27 C26 119.9(3) . . ?
C27 C28 C29 119.3(3) . . ?
C30 C29 C28 118.6(4) . . ?
N9 C30 C29 123.3(3) . . ?
N10 C31 C32 123.1(4) . . ?
C31 C32 C33 118.3(3) . . ?
C34 C33 C32 120.0(3) . . ?
C33 C34 C35 119.6(4) . . ?
N11 C35 N10 114.7(3) . . ?
N11 C35 C34 124.9(3) . . ?
N10 C35 C34 120.2(3) . . ?
N12 C36 N11 114.9(3) . . ?
N12 C36 C37 120.3(3) . . ?
N11 C36 C37 124.4(3) . . ?
C38 C37 C36 119.8(3) . . ?
C37 C38 C39 119.9(3) . . ?
C40 C39 C38 117.7(3) . . ?
N12 C40 C39 123.8(3) . . ?
Co4 Co5 Co6 177.13(2) . . y
Co5 Co4 Cl3 177.91(3) . . y
Co5 Co6 Cl4 178.39(3) . . y
N13 Co4 N16 89.09(10) . . y
N13 Co4 N19 170.34(11) . . y
N13 Co4 N22 90.03(11) . . y
N16 Co4 N19 90.44(11) . . y
N16 Co4 N22 169.51(11) . . y
N19 Co4 N22 88.67(11) . . y
N14 Co5 N17 89.77(11) . . y
N14 Co5 N20 178.99(11) . . y
N14 Co5 N23 90.04(11) . . y
N17 Co5 N20 89.92(11) . . y
N17 Co5 N23 179.46(11) . . y
N20 Co5 N23 90.28(11) . . y
N15 Co6 N18 89.24(11) . . y
N15 Co6 N21 169.28(11) . . y
N15 Co6 N24 88.35(11) . . y
N18 Co6 N21 91.02(11) . . y
N18 Co6 N24 170.58(11) . . y
N21 Co6 N24 89.66(11) . . y
N13 Co4 Cl3 95.60(8) . . y
N16 Co4 Cl3 94.29(8) . . y
N19 Co4 Cl3 94.05(8) . . y
N22 Co4 Cl3 96.19(8) . . y
N15 Co6 Cl4 95.11(8) . . y
N18 Co6 Cl4 93.45(8) . . y
N21 Co6 Cl4 95.57(8) . . y
N24 Co6 Cl4 95.83(8) . . y
N13 Co4 Co5 86.39(7) . . ?
N19 Co4 Co5 83.96(8) . . ?
N22 Co4 Co5 84.42(8) . . ?
N16 Co4 Co5 85.09(8) . . ?
N23 Co5 Co4 90.56(8) . . ?
N17 Co5 Co4 89.94(8) . . ?
N20 Co5 Co4 90.50(8) . . ?
N14 Co5 Co4 88.54(8) . . ?
N23 Co5 Co6 90.26(8) . . ?
N17 Co5 Co6 89.23(8) . . ?
N20 Co5 Co6 92.24(8) . . ?
N14 Co5 Co6 88.71(8) . . ?
N15 Co6 Co5 86.10(8) . . ?
N18 Co6 Co5 85.49(7) . . ?
N24 Co6 Co5 85.26(8) . . ?
N21 Co6 Co5 83.24(8) . . ?
C50 N15 C46 118.7(3) . . ?
C50 N15 Co6 121.2(2) . . ?
C46 N15 Co6 120.1(2) . . ?
C46 N14 C45 123.5(2) . . ?
C46 N14 Co5 118.5(2) . . ?
C45 N14 Co5 118.0(2) . . ?
C41 N13 C45 118.7(3) . . ?
C41 N13 Co4 121.3(2) . . ?
C45 N13 Co4 119.8(2) . . ?
C60 N18 C56 118.4(3) . . ?
C60 N18 Co6 121.4(2) . . ?
C56 N18 Co6 120.1(2) . . ?
C55 N17 C56 124.3(3) . . ?
C55 N17 Co5 117.0(2) . . ?
C56 N17 Co5 118.7(2) . . ?
C51 N16 C55 118.3(3) . . ?
C51 N16 Co4 121.6(2) . . ?
C55 N16 Co4 119.9(2) . . ?
C70 N21 C66 118.5(3) . . ?
C70 N21 Co6 119.5(2) . . ?
C66 N21 Co6 122.0(2) . . ?
C66 N20 C65 125.9(3) . . ?
C66 N20 Co5 116.9(2) . . ?
C65 N20 Co5 117.2(2) . . ?
C61 N19 C65 119.2(3) . . ?
C61 N19 Co4 119.2(2) . . ?
C65 N19 Co4 121.5(2) . . ?
C80 N24 C76 118.6(3) . . ?
C80 N24 Co6 120.9(2) . . ?
C76 N24 Co6 120.5(2) . . ?
C75 N23 C76 124.7(3) . . ?
C75 N23 Co5 116.6(2) . . ?
C76 N23 Co5 118.4(2) . . ?
C71 N22 C75 118.6(3) . . ?
C71 N22 Co4 120.2(2) . . ?
C75 N22 Co4 121.0(2) . . ?
N15 C50 C49 123.2(3) . . ?
C50 C49 C48 118.3(3) . . ?
C47 C48 C49 119.8(3) . . ?
C48 C47 C46 119.9(3) . . ?
N15 C46 N14 114.7(3) . . ?
N15 C46 C47 120.1(3) . . ?
N14 C46 C47 124.9(3) . . ?
N13 C45 N14 115.0(3) . . ?
N13 C45 C44 120.1(3) . . ?
N14 C45 C44 124.6(3) . . ?
C43 C44 C45 120.0(3) . . ?
C44 C43 C42 119.4(3) . . ?
C41 C42 C43 118.4(3) . . ?
N13 C41 C42 123.4(3) . . ?
N18 C60 C59 123.3(3) . . ?
C60 C59 C58 118.4(3) . . ?
C57 C58 C59 119.3(3) . . ?
C58 C57 C56 120.2(3) . . ?
N18 C56 N17 115.0(3) . . ?
N18 C56 C57 120.2(3) . . ?
N17 C56 C57 124.5(3) . . ?
N16 C55 N17 115.6(3) . . ?
N16 C55 C54 120.9(3) . . ?
N17 C55 C54 123.2(3) . . ?
C53 C54 C55 119.3(3) . . ?
C54 C53 C52 120.0(4) . . ?
C51 C52 C53 118.5(3) . . ?
N16 C51 C52 123.0(3) . . ?
N21 C70 C69 122.9(3) . . ?
C68 C69 C70 118.8(3) . . ?
C67 C68 C69 119.5(3) . . ?
C68 C67 C66 119.8(3) . . ?
N21 C66 N20 115.3(3) . . ?
N21 C66 C67 120.3(3) . . ?
N20 C66 C67 124.2(3) . . ?
N19 C65 N20 114.5(3) . . ?
N19 C65 C64 119.2(3) . . ?
N20 C65 C64 126.0(3) . . ?
C63 C64 C65 120.6(3) . . ?
C64 C63 C62 119.5(3) . . ?
C61 C62 C63 118.2(3) . . ?
N19 C61 C62 122.9(3) . . ?
N24 C80 C79 122.8(3) . . ?
C80 C79 C78 119.1(3) . . ?
C77 C78 C79 118.9(3) . . ?
C78 C77 C76 120.3(3) . . ?
N24 C76 N23 115.4(3) . . ?
N24 C76 C77 120.2(3) . . ?
N23 C76 C77 124.3(3) . . ?
N22 C75 N23 115.3(3) . . ?
N22 C75 C74 119.9(3) . . ?
N23 C75 C74 124.5(3) . . ?
C73 C74 C75 120.4(3) . . ?
C74 C73 C72 119.2(3) . . ?
C71 C72 C73 118.5(3) . . ?
N22 C71 C72 123.4(3) . . ?
C2S C1S C7S 120.4(11) . . ?
C2S C1S C6S 121.4(9) . . ?
C7S C1S C6S 118.2(10) . . ?
C1S C2S C3S 123.2(10) . . ?
C4S C3S C2S 115.4(10) . . ?
C3S C4S C5S 116.8(8) . . ?
C6S C5S C4S 128.0(8) . . ?
C5S C6S C1S 114.9(8) . . ?
C2' C1' C6' 120.0 . . ?
C2' C1' C7' 118.4(9) . . ?
C6' C1' C7' 121.5(9) . . ?
C1' C2' C3' 120.0 . . ?
C4' C3' C2' 120.0 . . ?
C3' C4' C5' 120.0 . . ?
C4' C5' C6' 120.0 . . ?
C5' C6' C1' 120.0 . . ?
C9S C8S C13S 119.3(6) . . ?
C10S C9S C8S 119.7(6) . . ?
C9S C10S C11S 118.2(6) . . ?
C12S C11S C10S 121.9(7) . . ?
C11S C12S C13S 123.7(6) . . ?
C12S C13S C8S 117.2(5) . . ?
C12S C13S C14S 124.8(6) . . ?
C8S C13S C14S 118.0(6) . . ?
C9' C8' C13' 122.3(14) . . ?
C8' C9' C10' 138.5(19) . . ?
C11' C10' C9' 99.8(24) . . ?
C10' C11' C12' 140.7(24) . . ?
C11' C12' C13' 109.3(16) . . ?
C14' C13' C8' 136.1(23) . . ?
C14' C13' C12' 114.5(22) . . ?
C8' C13' C12' 109.4(15) . . ?
C15S C16S C17S 113.7(12) . . ?
C16S C17S C18S 114.5(11) . . ?
C17S C18S C19S 112.5(10) . . ?
C20S C19S C18S 105.2(11) . . ?
C16' C15' C18' 111.1(15) . . ?
C15' C16' C17' 126.8(15) . . ?
C19' C17' C16' 121.8(17) . . ?
C19' C17' C20' 134.7(20) . . ?
C16' C17' C20' 103.3(15) . . ?
C24S C21S C25S 74.0(10) 2_665 2_665 ?
C24S C21S C23S 72.0(9) 2_665 2_665 ?
C25S C21S C23S 142.6(10) 2_665 2_665 ?
C24S C21S C22S 121.0(10) 2_665 . ?
C25S C21S C22S 47.0(6) 2_665 . ?
C23S C21S C22S 161.0(10) 2_665 . ?
C24S C21S C26S 115.9(10) 2_665 . ?
C25S C21S C26S 162.9(10) 2_665 . ?
C23S C21S C26S 43.8(6) 2_665 . ?
C22S C21S C26S 121.5(8) . . ?
C24S C21S C27S 13.2(11) 2_665 . ?
C25S C21S C27S 74.2(9) 2_665 . ?
C23S C21S C27S 76.3(8) 2_665 . ?
C22S C21S C27S 119.7(9) . . ?
C26S C21S C27S 118.8(8) . . ?
C24S C21S C26S 130.1(10) 2_665 2_665 ?
C25S C21S C26S 58.0(7) 2_665 2_665 ?
C23S C21S C26S 144.9(9) 2_665 2_665 ?
C22S C21S C26S 16.1(5) . 2_665 ?
C26S C21S C26S 108.1(7) . 2_665 ?
C27S C21S C26S 132.2(8) . 2_665 ?
C24S C21S C22S 125.0(10) 2_665 2_665 ?
C25S C21S C22S 147.4(9) 2_665 2_665 ?
C23S C21S C22S 54.6(7) 2_665 2_665 ?
C22S C21S C22S 108.6(7) . 2_665 ?
C26S C21S C22S 15.5(5) . 2_665 ?
C27S C21S C22S 130.8(8) . 2_665 ?
C26S C21S C22S 94.0(6) 2_665 2_665 ?
C24S C21S C21S 158.2(12) 2_665 2_665 ?
C25S C21S C21S 105.3(9) 2_665 2_665 ?
C23S C21S C21S 100.5(9) 2_665 2_665 ?
C22S C21S C21S 62.1(6) . 2_665 ?
C26S C21S C21S 60.1(6) . 2_665 ?
C27S C21S C21S 171.4(10) . 2_665 ?
C26S C21S C21S 48.0(5) 2_665 2_665 ?
C22S C21S C21S 46.4(5) 2_665 2_665 ?
C26S C22S C25S 133.9(23) 2_665 2_665 ?
C26S C22S C21S 113.8(21) 2_665 . ?
C25S C22S C21S 61.4(8) 2_665 . ?
C26S C22S C23S 31.9(17) 2_665 . ?
C25S C22S C23S 165.5(12) 2_665 . ?
C21S C22S C23S 122.1(9) . . ?
C26S C22S C21S 49.4(17) 2_665 2_665 ?
C25S C22S C21S 126.8(10) 2_665 2_665 ?
C21S C22S C21S 71.4(7) . 2_665 ?
C23S C22S C21S 51.4(6) . 2_665 ?
C26S C23S C21S 70.2(9) 2_665 2_665 ?
C26S C23S C22S 14.7(8) 2_665 . ?
C21S C23S C22S 74.0(8) 2_665 . ?
C26S C23S C24S 116.5(12) 2_665 . ?
C21S C23S C24S 46.3(7) 2_665 . ?
C22S C23S C24S 119.0(10) . . ?
C26S C23S C27S 125.3(12) 2_665 2_665 ?
C21S C23S C27S 56.7(7) 2_665 2_665 ?
C22S C23S C27S 130.7(10) . 2_665 ?
C24S C23S C27S 14.5(8) . 2_665 ?
C27S C24S C21S 138.1(33) 2_665 2_665 ?
C27S C24S C25S 112.8(29) 2_665 . ?
C21S C24S C25S 57.8(9) 2_665 . ?
C27S C24S C23S 121.7(29) 2_665 . ?
C21S C24S C23S 61.6(9) 2_665 . ?
C25S C24S C23S 117.5(12) . . ?
C22S C25S C21S 71.6(9) 2_665 2_665 ?
C22S C25S C24S 119.8(12) 2_665 . ?
C21S C25S C24S 48.2(7) 2_665 . ?
C22S C25S C26S 14.3(7) 2_665 . ?
C21S C25S C26S 73.8(8) 2_665 . ?
C24S C25S C26S 120.6(10) . . ?
C22S C25S C27S 130.2(11) 2_665 2_665 ?
C21S C25S C27S 60.5(8) 2_665 2_665 ?
C24S C25S C27S 16.5(8) . 2_665 ?
C26S C25S C27S 134.3(9) . 2_665 ?
C22S C26S C23S 133.4(23) 2_665 2_665 ?
C22S C26S C21S 115.1(20) 2_665 . ?
C23S C26S C21S 66.0(9) 2_665 . ?
C22S C26S C25S 31.8(17) 2_665 . ?
C23S C26S C25S 164.8(12) 2_665 . ?
C21S C26S C25S 119.3(8) . . ?
C22S C26S C21S 50.1(17) 2_665 2_665 ?
C23S C26S C21S 131.1(10) 2_665 2_665 ?
C21S C26S C21S 71.9(7) . 2_665 ?
C25S C26S C21S 48.2(6) . 2_665 ?
C24S C27S C21S 28.7(24) 2_665 . ?
C24S C27S C25S 50.7(24) 2_665 2_665 ?
C21S C27S C25S 45.3(6) . 2_665 ?
C24S C27S C23S 43.9(23) 2_665 2_665 ?
C21S C27S C23S 47.0(6) . 2_665 ?
C25S C27S C23S 89.9(9) 2_665 2_665 ?
C33S C28S C29S 120.7(19) . . ?
C30S C29S C28S 116.3(21) . . ?
C29S C30S C31S 127.9(19) . . ?
C30S C31S C32S 118.1(14) . . ?
C30S C31S C34S 129.0(15) . . ?
C32S C31S C34S 112.9(14) . . ?
C31S C32S C33S 114.2(14) . . ?
C28S C33S C32S 122.5(17) . . ?
C34" C28' C33' 123.6(16) . . ?
C34" C28' C29' 115.2(15) . . ?
C33' C28' C29' 117.5(13) . . ?
C28' C29' C30' 122.0(13) . . ?
C29' C30' C31' 118.0(17) . . ?
C29' C30' C34' 116.4(22) . . ?
C31' C30' C34' 120.3(20) . . ?
C32' C31' C30' 112.9(15) . . ?
C33' C32' C31' 127.4(16) . . ?
C32' C33' C28' 122.1(15) . . ?

loop_
_geom_bond_atom_site_label_1
_geom_bond_atom_site_label_2
_geom_bond_distance
_geom_bond_site_symmetry_2
_geom_bond_publ_flag
Co1 Co2 2.3135(6) . y
Co2 Co3 2.3728(6) . y
Co1 Cl1 2.4100(10) . y
Co3 Cl2 2.4483(9) . y
Co1 N1 1.985(3) . y
Co1 N4 1.972(3) . y
Co1 N7 1.973(3) . y
Co1 N10 1.991(3) . y
Co2 N2 1.899(3) . y
Co2 N5 1.899(3) . y
Co2 N8 1.910(3) . y
Co2 N11 1.900(3) . y
Co3 N3 2.032(3) . y
Co3 N6 2.024(3) . y
Co3 N9 2.027(3) . y
Co3 N12 2.018(3) . y
N1 C1 1.353(4) . ?
N1 C5 1.367(4) . ?
N2 C6 1.361(4) . ?
N2 C5 1.372(4) . ?
N3 C10 1.361(4) . ?
N3 C6 1.365(4) . ?
N4 C11 1.359(4) . ?
N4 C15 1.369(4) . ?
N5 C16 1.371(4) . ?
N5 C15 1.371(4) . ?
N6 C20 1.357(4) . ?
N6 C16 1.368(4) . ?
N7 C21 1.345(4) . ?
N7 C25 1.366(4) . ?
N8 C26 1.362(4) . ?
N8 C25 1.365(4) . ?
N9 C30 1.353(4) . ?
N9 C26 1.362(4) . ?
N10 C31 1.356(4) . ?
N10 C35 1.374(4) . ?
N11 C35 1.364(4) . ?
N11 C36 1.374(4) . ?
N12 C40 1.355(4) . ?
N12 C36 1.365(4) . ?
C1 C2 1.374(5) . ?
C2 C3 1.398(6) . ?
C3 C4 1.373(5) . ?
C4 C5 1.417(5) . ?
C6 C7 1.418(5) . ?
C7 C8 1.378(5) . ?
C8 C9 1.389(5) . ?
C9 C10 1.371(5) . ?
C11 C12 1.373(5) . ?
C12 C13 1.391(5) . ?
C13 C14 1.375(5) . ?
C14 C15 1.407(4) . ?
C16 C17 1.412(4) . ?
C17 C18 1.370(4) . ?
C18 C19 1.392(5) . ?
C19 C20 1.377(5) . ?
C21 C22 1.383(6) . ?
C22 C23 1.395(6) . ?
C23 C24 1.363(5) . ?
C24 C25 1.420(5) . ?
C26 C27 1.420(5) . ?
C27 C28 1.378(5) . ?
C28 C29 1.394(5) . ?
C29 C30 1.377(5) . ?
C31 C32 1.381(5) . ?
C32 C33 1.390(6) . ?
C33 C34 1.380(5) . ?
C34 C35 1.409(5) . ?
C36 C37 1.412(4) . ?
C37 C38 1.376(5) . ?
C38 C39 1.397(5) . ?
C39 C40 1.381(5) . ?
Co4 Co5 2.3174(6) . y
Co5 Co6 2.3245(6) . y
Co4 Cl3 2.4369(9) . y
Co6 Cl4 2.4207(9) . y
Co4 N13 1.961(3) . y
Co4 N16 2.001(3) . y
Co4 N19 1.976(3) . y
Co4 N22 1.980(3) . y
Co5 N14 1.904(2) . y
Co5 N17 1.897(3) . y
Co5 N20 1.899(2) . y
Co5 N23 1.889(3) . y
Co6 N15 1.983(3) . y
Co6 N18 1.985(3) . y
Co6 N21 2.026(3) . y
Co6 N24 1.995(3) . y
N15 C50 1.352(4) . ?
N15 C46 1.367(4) . ?
N14 C46 1.369(4) . ?
N14 C45 1.371(4) . ?
N13 C41 1.357(4) . ?
N13 C45 1.368(4) . ?
N18 C60 1.356(4) . ?
N18 C56 1.365(4) . ?
N17 C55 1.366(4) . ?
N17 C56 1.366(4) . ?
N16 C51 1.355(4) . ?
N16 C55 1.361(4) . ?
N21 C70 1.358(4) . ?
N21 C66 1.363(4) . ?
N20 C66 1.364(4) . ?
N20 C65 1.371(4) . ?
N19 C61 1.357(4) . ?
N19 C65 1.365(4) . ?
N24 C80 1.359(4) . ?
N24 C76 1.360(4) . ?
N23 C75 1.365(4) . ?
N23 C76 1.372(4) . ?
N22 C71 1.356(4) . ?
N22 C75 1.363(4) . ?
C50 C49 1.381(5) . ?
C49 C48 1.387(5) . ?
C48 C47 1.374(5) . ?
C47 C46 1.410(4) . ?
C45 C44 1.414(4) . ?
C44 C43 1.376(4) . ?
C43 C42 1.401(5) . ?
C42 C41 1.374(4) . ?
C60 C59 1.378(5) . ?
C59 C58 1.397(5) . ?
C58 C57 1.369(5) . ?
C57 C56 1.411(5) . ?
C55 C54 1.412(5) . ?
C54 C53 1.367(5) . ?
C53 C52 1.386(5) . ?
C52 C51 1.377(5) . ?
C70 C69 1.385(5) . ?
C69 C68 1.383(5) . ?
C68 C67 1.375(5) . ?
C67 C66 1.420(4) . ?
C65 C64 1.410(4) . ?
C64 C63 1.368(5) . ?
C63 C62 1.394(5) . ?
C62 C61 1.377(5) . ?
C80 C79 1.379(5) . ?
C79 C78 1.383(5) . ?
C78 C77 1.376(5) . ?
C77 C76 1.412(5) . ?
C75 C74 1.418(5) . ?
C74 C73 1.372(5) . ?
C73 C72 1.394(5) . ?
C72 C71 1.378(5) . ?
C1S C2S 1.267(15) . ?
C1S C7S 1.395(14) . ?
C1S C6S 1.473(15) . ?
C2S C3S 1.603(15) . ?
C3S C4S 1.345(14) . ?
C4S C5S 1.475(12) . ?
C5S C6S 1.346(12) . ?
C1' C2' 1.39 . ?
C1' C6' 1.39 . ?
C1' C7' 1.42(2) . ?
C2' C3' 1.39 . ?
C3' C4' 1.39 . ?
C4' C5' 1.39 . ?
C5' C6' 1.39 . ?
C8S C9S 1.425(9) . ?
C8S C13S 1.440(8) . ?
C9S C10S 1.397(9) . ?
C10S C11S 1.441(10) . ?
C11S C12S 1.279(10) . ?
C12S C13S 1.410(9) . ?
C13S C14S 1.527(7) . ?
C8' C9' 1.35(2) . ?
C8' C13' 1.41(3) . ?
C9' C10' 1.43(3) . ?
C10' C11' 1.35(4) . ?
C11' C12' 1.45(3) . ?
C12' C13' 1.76(3) . ?
C13' C14' 1.31(4) . ?
C15S C16S 1.51(2) . ?
C16S C17S 1.52(2) . ?
C17S C18S 1.60(2) . ?
C18S C19S 1.62(2) . ?
C19S C20S 1.44(2) . ?
C15' C16' 1.46(2) . ?
C15' C18' 1.54(3) . ?
C16' C17' 1.51(2) . ?
C17' C19' 1.40(3) . ?
C17' C20' 1.52(2) . ?
C21S C24S 1.106(15) 2_665 ?
C21S C25S 1.255(13) 2_665 ?
C21S C23S 1.345(13) 2_665 ?
C21S C22S 1.356(12) . ?
C21S C26S 1.386(12) . ?
C21S C27S 1.54(2) . ?
C21S C26S 1.616(12) 2_665 ?
C21S C22S 1.654(12) 2_665 ?
C21S C21S 1.77(2) 2_665 ?
C22S C26S 0.489(12) 2_665 ?
C22S C25S 1.044(12) 2_665 ?
C22S C23S 1.401(15) . ?
C22S C21S 1.654(12) 2_665 ?
C23S C26S 1.020(13) 2_665 ?
C23S C21S 1.345(13) 2_665 ?
C23S C24S 1.45(2) . ?
C23S C27S 1.79(2) 2_665 ?
C24S C27S 0.52(2) 2_665 ?
C24S C21S 1.106(15) 2_665 ?
C24S C25S 1.43(2) . ?
C25S C22S 1.044(12) 2_665 ?
C25S C21S 1.255(13) 2_665 ?
C25S C26S 1.427(14) . ?
C25S C27S 1.70(2) 2_665 ?
C26S C22S 0.489(12) 2_665 ?
C26S C23S 1.020(13) 2_665 ?
C26S C21S 1.616(12) 2_665 ?
C27S C24S 0.52(2) 2_665 ?
C27S C25S 1.70(2) 2_665 ?
C27S C23S 1.79(2) 2_665 ?
C28S C33S 1.33(2) . ?
C28S C29S 1.48(3) . ?
C29S C30S 1.34(3) . ?
C30S C31S 1.37(2) . ?
C31S C32S 1.48(2) . ?
C31S C34S 1.54(2) . ?
C32S C33S 1.52(3) . ?
C28' C34" 1.27(2) . ?
C28' C33' 1.39(2) . ?
C28' C29' 1.39(2) . ?
C29' C30' 1.46(2) . ?
C30' C31' 1.46(2) . ?
C30' C34' 1.57(4) . ?
C31' C32' 1.45(2) . ?
C32' C33' 1.27(2) . ?
